data_7150567
loop_
_publ_author_name
'Jiang, Bo'
'Hao, Wen-Juan'
'Zhang, Jin-Peng'
'Tu, Shu-Jiang'
'Shi, Feng'

_publ_section_title
;
 New domino reaction for the selective synthesis of tetracyclic
 cinnolino[5,4,3-cde]cinnolines
;
_journal_issue 6
_journal_name_full 'Organic &amp; Biomolecular Chemistry'
_journal_page_first 1171
_journal_page_last 1175
_journal_paper_doi 10.1039/b817930a
_journal_volume 7
_journal_year 2009
_chemical_formula_sum 'C16 H20 N4'
_chemical_formula_weight 268.36
_chemical_name_systematic
;
?
;
_space_group_IT_number 14
_symmetry_cell_setting monoclinic
_symmetry_space_group_name_Hall '-P 2yn'
_symmetry_space_group_name_H-M 'P 1 21/n 1'
_atom_sites_solution_hydrogens geom
_atom_sites_solution_primary direct
_atom_sites_solution_secondary difmap
_audit_creation_method SHELXL-97
_cell_angle_alpha 90.00
_cell_angle_beta 95.462(5)
_cell_angle_gamma 90.00
_cell_formula_units_Z 4
_cell_length_a 12.819(4)
_cell_length_b 8.441(3)
_cell_length_c 13.310(4)
_cell_measurement_reflns_used 1230
_cell_measurement_temperature 298(2)
_cell_measurement_theta_max 23.229
_cell_measurement_theta_min 2.319
_cell_volume 1433.7(8)
_computing_cell_refinement 'Bruker SMART'
_computing_data_collection 'Bruker SMART'
_computing_data_reduction 'Bruker SAINT'
_computing_molecular_graphics 'Bruker SHELXTL'
_computing_publication_material 'Bruker SHELXTL'
_computing_structure_refinement 'SHELXL-97 (Sheldrick, 1997)'
_computing_structure_solution 'SHELXS-97 (Sheldrick, 1990)'
_diffrn_ambient_temperature 298(2)
_diffrn_measured_fraction_theta_full 0.997
_diffrn_measured_fraction_theta_max 0.997
_diffrn_measurement_device_type 'CCD area detector'
_diffrn_measurement_method 'phi and omega scans'
_diffrn_radiation_monochromator graphite
_diffrn_radiation_source 'fine-focus sealed tube'
_diffrn_radiation_type MoK\a
_diffrn_radiation_wavelength 0.71073
_diffrn_reflns_av_R_equivalents 0.0483
_diffrn_reflns_av_sigmaI/netI 0.1223
_diffrn_reflns_limit_h_max 15
_diffrn_reflns_limit_h_min -15
_diffrn_reflns_limit_k_max 10
_diffrn_reflns_limit_k_min -9
_diffrn_reflns_limit_l_max 14
_diffrn_reflns_limit_l_min -15
_diffrn_reflns_number 7218
_diffrn_reflns_theta_full 25.02
_diffrn_reflns_theta_max 25.02
_diffrn_reflns_theta_min 2.11
_exptl_absorpt_coefficient_mu 0.077
_exptl_absorpt_correction_T_max 0.9841
_exptl_absorpt_correction_T_min 0.9751
_exptl_absorpt_correction_type multi-scan
_exptl_absorpt_process_details sadabs
_exptl_crystal_colour 'pale yellow'
_exptl_crystal_density_diffrn 1.243
_exptl_crystal_density_method 'not measured'
_exptl_crystal_description block
_exptl_crystal_F_000 576
_exptl_crystal_size_max 0.33
_exptl_crystal_size_mid 0.28
_exptl_crystal_size_min 0.21
_refine_diff_density_max 0.176
_refine_diff_density_min -0.201
_refine_diff_density_rms 0.043
_refine_ls_extinction_method none
_refine_ls_goodness_of_fit_ref 1.044
_refine_ls_hydrogen_treatment constr
_refine_ls_matrix_type full
_refine_ls_number_parameters 185
_refine_ls_number_reflns 2518
_refine_ls_number_restraints 0
_refine_ls_restrained_S_all 1.044
_refine_ls_R_factor_all 0.1079
_refine_ls_R_factor_gt 0.0521
_refine_ls_shift/su_max 0.000
_refine_ls_shift/su_mean 0.000
_refine_ls_structure_factor_coef Fsqd
_refine_ls_weighting_details 'calc w=1/[\s^2^(Fo^2^)+(0.0000P)^2^+0.3048P] where P=(Fo^2^+2Fc^2^)/3'
_refine_ls_weighting_scheme calc
_refine_ls_wR_factor_gt 0.1342
_refine_ls_wR_factor_ref 0.1785
_reflns_number_gt 1416
_reflns_number_total 2518
_reflns_threshold_expression >2sigma(I)
_cod_data_source_file b817930a.txt
_cod_data_source_block 041203d
_cod_depositor_comments
;
The following automatic conversions were performed:
'_symmetry_cell_setting' value 'Monoclinic' changed to 'monoclinic'
according to '/home/saulius/struct/CIF-dictionaries/cif_core.dic'
dictionary named 'cif_core.dic' version 2.4.1 from 2010-06-29.

Automatic conversion script
Id: cif_fix_enum 1527 2010-12-29 10:47:43Z saulius 
;
_cod_original_sg_symbol_H-M P2(1)/n
_cod_database_code 7150567

loop_
_symmetry_equiv_pos_as_xyz
'x, y, z'
'-x+1/2, y+1/2, -z+1/2'
'-x, -y, -z'
'x-1/2, -y-1/2, z-1/2'

loop_
_atom_site_label
_atom_site_type_symbol
_atom_site_fract_x
_atom_site_fract_y
_atom_site_fract_z
_atom_site_U_iso_or_equiv
_atom_site_adp_type
_atom_site_occupancy
_atom_site_symmetry_multiplicity
_atom_site_calc_flag
_atom_site_refinement_flags
_atom_site_disorder_assembly
_atom_site_disorder_group
N1 N 1.11488(18) 0.2369(3) 0.00759(19) 0.0510(7) Uani 1 1 d . . .
N2 N 1.16426(18) 0.1239(3) -0.04672(19) 0.0513(7) Uani 1 1 d . . .
N3 N 0.50653(19) 0.2577(3) -0.08920(17) 0.0469(6) Uani 1 1 d . . .
N4 N 0.56253(19) 0.1517(3) -0.14224(17) 0.0470(6) Uani 1 1 d . . .
C1 C 1.0250(2) 0.2044(3) 0.04438(19) 0.0394(7) Uani 1 1 d . . .
C2 C 0.97626(18) 0.0553(3) 0.02796(18) 0.0350(7) Uani 1 1 d . . .
C3 C 1.1205(2) -0.0146(3) -0.06568(19) 0.0408(7) Uani 1 1 d . . .
C4 C 1.1709(2) -0.1336(3) -0.1275(2) 0.0522(8) Uani 1 1 d . . .
H4A H 1.2463 -0.1185 -0.1187 0.063 Uiso 1 1 calc R . .
H4B H 1.1479 -0.1161 -0.1982 0.063 Uiso 1 1 calc R . .
C5 C 0.9742(2) 0.3236(4) 0.1053(2) 0.0483(8) Uani 1 1 d . . .
H5A H 0.9906 0.4287 0.0819 0.058 Uiso 1 1 calc R . .
H5B H 1.0030 0.3146 0.1752 0.058 Uiso 1 1 calc R . .
C6 C 0.8543(2) 0.3047(3) 0.0998(2) 0.0456(7) Uani 1 1 d . . .
C7 C 0.8054(2) 0.3422(4) -0.0065(2) 0.0602(9) Uani 1 1 d . . .
H7A H 0.8324 0.2704 -0.0536 0.090 Uiso 1 1 calc R . .
H7B H 0.8224 0.4490 -0.0237 0.090 Uiso 1 1 calc R . .
H7C H 0.7307 0.3308 -0.0091 0.090 Uiso 1 1 calc R . .
C8 C 0.8112(3) 0.4183(4) 0.1746(3) 0.0705(10) Uani 1 1 d . . .
H8A H 0.7364 0.4078 0.1711 0.106 Uiso 1 1 calc R . .
H8B H 0.8290 0.5251 0.1582 0.106 Uiso 1 1 calc R . .
H8C H 0.8411 0.3935 0.2416 0.106 Uiso 1 1 calc R . .
C9 C 0.4617(2) 0.2110(3) -0.00971(19) 0.0380(7) Uani 1 1 d . . .
C10 C 0.47112(19) 0.0524(3) 0.02548(18) 0.0361(7) Uani 1 1 d . . .
C11 C 0.5739(2) 0.0028(3) -0.11235(19) 0.0386(7) Uani 1 1 d . . .
C12 C 0.6346(2) -0.1106(3) -0.1700(2) 0.0460(8) Uani 1 1 d . . .
H12A H 0.7083 -0.1023 -0.1463 0.055 Uiso 1 1 calc R . .
H12B H 0.6267 -0.0816 -0.2408 0.055 Uiso 1 1 calc R . .
C13 C 0.3987(2) 0.3244(3) 0.0462(2) 0.0443(7) Uani 1 1 d . . .
H13A H 0.3267 0.3235 0.0162 0.053 Uiso 1 1 calc R . .
H13B H 0.4261 0.4306 0.0394 0.053 Uiso 1 1 calc R . .
C14 C 0.4010(2) 0.2827(3) 0.1591(2) 0.0448(8) Uani 1 1 d . . .
C15 C 0.5115(3) 0.3042(4) 0.2106(2) 0.0646(10) Uani 1 1 d . . .
H15A H 0.5326 0.4127 0.2047 0.097 Uiso 1 1 calc R . .
H15B H 0.5590 0.2368 0.1790 0.097 Uiso 1 1 calc R . .
H15C H 0.5124 0.2767 0.2807 0.097 Uiso 1 1 calc R . .
C16 C 0.3261(3) 0.3920(4) 0.2079(2) 0.0652(10) Uani 1 1 d . . .
H16A H 0.3267 0.3663 0.2782 0.098 Uiso 1 1 calc R . .
H16B H 0.2566 0.3788 0.1754 0.098 Uiso 1 1 calc R . .
H16C H 0.3480 0.5000 0.2010 0.098 Uiso 1 1 calc R . .

loop_
_atom_site_aniso_label
_atom_site_aniso_U_11
_atom_site_aniso_U_22
_atom_site_aniso_U_33
_atom_site_aniso_U_23
_atom_site_aniso_U_13
_atom_site_aniso_U_12
N1 0.0418(15) 0.0440(15) 0.0675(17) -0.0044(13) 0.0070(13) -0.0085(12)
N2 0.0442(14) 0.0409(15) 0.0702(17) -0.0011(13) 0.0122(12) -0.0060(12)
N3 0.0583(16) 0.0392(14) 0.0445(14) 0.0062(11) 0.0117(12) -0.0001(12)
N4 0.0593(16) 0.0392(15) 0.0442(14) 0.0036(11) 0.0133(12) -0.0027(12)
C1 0.0385(16) 0.0370(17) 0.0416(16) 0.0016(13) -0.0025(13) -0.0029(13)
C2 0.0322(15) 0.0314(15) 0.0402(16) 0.0033(11) -0.0026(12) -0.0019(11)
C3 0.0413(16) 0.0387(17) 0.0424(16) 0.0057(13) 0.0045(13) -0.0017(14)
C4 0.0490(18) 0.050(2) 0.0595(19) 0.0029(15) 0.0164(15) 0.0021(15)
C5 0.0491(18) 0.0458(18) 0.0488(17) -0.0070(14) -0.0014(14) -0.0039(15)
C6 0.0457(17) 0.0406(17) 0.0507(17) -0.0028(14) 0.0067(14) 0.0024(14)
C7 0.055(2) 0.052(2) 0.071(2) 0.0042(17) -0.0062(16) 0.0062(16)
C8 0.068(2) 0.061(2) 0.084(3) -0.0165(19) 0.0189(19) 0.0038(19)
C9 0.0411(16) 0.0354(17) 0.0370(15) 0.0020(13) 0.0004(12) -0.0034(13)
C10 0.0367(15) 0.0380(17) 0.0331(15) 0.0016(11) 0.0008(11) -0.0046(12)
C11 0.0412(16) 0.0380(17) 0.0366(15) 0.0039(13) 0.0033(12) -0.0045(13)
C12 0.0470(17) 0.0492(19) 0.0429(16) 0.0031(14) 0.0091(13) 0.0018(14)
C13 0.0459(17) 0.0349(16) 0.0518(17) 0.0026(14) 0.0030(13) -0.0025(13)
C14 0.0489(18) 0.0416(18) 0.0438(16) -0.0027(13) 0.0053(14) 0.0031(14)
C15 0.064(2) 0.061(2) 0.065(2) -0.0108(18) -0.0099(17) -0.0014(18)
C16 0.081(2) 0.060(2) 0.057(2) -0.0003(17) 0.0187(18) 0.0161(19)

loop_
_atom_type_symbol
_atom_type_description
_atom_type_scat_dispersion_real
_atom_type_scat_dispersion_imag
_atom_type_scat_source
C C 0.0033 0.0016 'International Tables Vol C Tables 4.2.6.8 and 6.1.1.4'
H H 0.0000 0.0000 'International Tables Vol C Tables 4.2.6.8 and 6.1.1.4'
N N 0.0061 0.0033 'International Tables Vol C Tables 4.2.6.8 and 6.1.1.4'

loop_
_geom_angle_atom_site_label_1
_geom_angle_atom_site_label_2
_geom_angle_atom_site_label_3
_geom_angle
_geom_angle_site_symmetry_1
_geom_angle_site_symmetry_3
_geom_angle_publ_flag
C1 N1 N2 120.5(2) . . ?
C3 N2 N1 120.4(2) . . ?
C9 N3 N4 120.4(2) . . ?
C11 N4 N3 120.6(2) . . ?
N1 C1 C2 121.0(2) . . ?
N1 C1 C5 120.4(2) . . ?
C2 C1 C5 118.6(2) . . ?
C2 C2 C1 118.5(3) 3_755 . ?
C2 C2 C3 118.3(3) 3_755 3_755 ?
C1 C2 C3 123.2(2) . 3_755 ?
N2 C3 C2 121.2(2) . 3_755 ?
N2 C3 C4 120.5(2) . . ?
C2 C3 C4 118.2(2) 3_755 . ?
C3 C4 C6 113.0(2) . 3_755 ?
C3 C4 H4A 109.0 . . ?
C6 C4 H4A 109.0 3_755 . ?
C3 C4 H4B 109.0 . . ?
C6 C4 H4B 109.0 3_755 . ?
H4A C4 H4B 107.8 . . ?
C1 C5 C6 113.1(2) . . ?
C1 C5 H5A 109.0 . . ?
C6 C5 H5A 109.0 . . ?
C1 C5 H5B 109.0 . . ?
C6 C5 H5B 109.0 . . ?
H5A C5 H5B 107.8 . . ?
C8 C6 C7 109.5(3) . . ?
C8 C6 C4 109.7(2) . 3_755 ?
C7 C6 C4 110.0(2) . 3_755 ?
C8 C6 C5 109.0(2) . . ?
C7 C6 C5 110.1(2) . . ?
C4 C6 C5 108.6(2) 3_755 . ?
C6 C7 H7A 109.5 . . ?
C6 C7 H7B 109.5 . . ?
H7A C7 H7B 109.5 . . ?
C6 C7 H7C 109.5 . . ?
H7A C7 H7C 109.5 . . ?
H7B C7 H7C 109.5 . . ?
C6 C8 H8A 109.5 . . ?
C6 C8 H8B 109.5 . . ?
H8A C8 H8B 109.5 . . ?
C6 C8 H8C 109.5 . . ?
H8A C8 H8C 109.5 . . ?
H8B C8 H8C 109.5 . . ?
N3 C9 C10 121.3(2) . . ?
N3 C9 C13 120.5(2) . . ?
C10 C9 C13 118.2(2) . . ?
C10 C10 C11 118.1(3) 3_655 3_655 ?
C10 C10 C9 118.5(3) 3_655 . ?
C11 C10 C9 123.4(2) 3_655 . ?
N4 C11 C10 121.0(2) . 3_655 ?
N4 C11 C12 120.2(2) . . ?
C10 C11 C12 118.8(2) 3_655 . ?
C11 C12 C14 112.6(2) . 3_655 ?
C11 C12 H12A 109.1 . . ?
C14 C12 H12A 109.1 3_655 . ?
C11 C12 H12B 109.1 . . ?
C14 C12 H12B 109.1 3_655 . ?
H12A C12 H12B 107.8 . . ?
C9 C13 C14 112.2(2) . . ?
C9 C13 H13A 109.2 . . ?
C14 C13 H13A 109.2 . . ?
C9 C13 H13B 109.2 . . ?
C14 C13 H13B 109.2 . . ?
H13A C13 H13B 107.9 . . ?
C16 C14 C15 109.4(3) . . ?
C16 C14 C12 109.2(2) . 3_655 ?
C15 C14 C12 110.0(2) . 3_655 ?
C16 C14 C13 108.9(2) . . ?
C15 C14 C13 110.0(2) . . ?
C12 C14 C13 109.3(2) 3_655 . ?
C14 C15 H15A 109.5 . . ?
C14 C15 H15B 109.5 . . ?
H15A C15 H15B 109.5 . . ?
C14 C15 H15C 109.5 . . ?
H15A C15 H15C 109.5 . . ?
H15B C15 H15C 109.5 . . ?
C14 C16 H16A 109.5 . . ?
C14 C16 H16B 109.5 . . ?
H16A C16 H16B 109.5 . . ?
C14 C16 H16C 109.5 . . ?
H16A C16 H16C 109.5 . . ?
H16B C16 H16C 109.5 . . ?

loop_
_geom_bond_atom_site_label_1
_geom_bond_atom_site_label_2
_geom_bond_distance
_geom_bond_site_symmetry_2
_geom_bond_publ_flag
N1 C1 1.322(3) . ?
N1 N2 1.386(3) . ?
N2 C3 1.311(3) . ?
N3 C9 1.312(3) . ?
N3 N4 1.382(3) . ?
N4 C11 1.323(4) . ?
C1 C2 1.413(3) . ?
C1 C5 1.482(4) . ?
C2 C2 1.371(5) 3_755 ?
C2 C3 1.423(3) 3_755 ?
C3 C2 1.423(3) 3_755 ?
C3 C4 1.485(4) . ?
C4 C6 1.533(4) 3_755 ?
C4 H4A 0.9700 . ?
C4 H4B 0.9700 . ?
C5 C6 1.540(4) . ?
C5 H5A 0.9700 . ?
C5 H5B 0.9700 . ?
C6 C8 1.524(4) . ?
C6 C7 1.525(4) . ?
C6 C4 1.533(4) 3_755 ?
C7 H7A 0.9600 . ?
C7 H7B 0.9600 . ?
C7 H7C 0.9600 . ?
C8 H8A 0.9600 . ?
C8 H8B 0.9600 . ?
C8 H8C 0.9600 . ?
C9 C10 1.420(4) . ?
C9 C13 1.495(4) . ?
C10 C10 1.373(5) 3_655 ?
C10 C11 1.419(3) 3_655 ?
C11 C10 1.419(3) 3_655 ?
C11 C12 1.491(4) . ?
C12 C14 1.534(4) 3_655 ?
C12 H12A 0.9700 . ?
C12 H12B 0.9700 . ?
C13 C14 1.541(4) . ?
C13 H13A 0.9700 . ?
C13 H13B 0.9700 . ?
C14 C16 1.521(4) . ?
C14 C15 1.525(4) . ?
C14 C12 1.534(4) 3_655 ?
C15 H15A 0.9600 . ?
C15 H15B 0.9600 . ?
C15 H15C 0.9600 . ?
C16 H16A 0.9600 . ?
C16 H16B 0.9600 . ?
C16 H16C 0.9600 . ?
